data_7246261
loop_
_publ_author_name
'Huang, Gui-Mei'
'Li, Shuang'
'Ma, Meng-Xia'
'Li, Shi-Ming'
'Li, Wen-Qiang'
'Ni, Qing-Ling'
'Gui, Liu-Cheng'
'Wang, Xiu-Jian'

_publ_section_title
;
 Construction of ZnII/CdII-based MOFs containing a tripodal aromatic
 carboxylate ligand with unequal arms and their fluorescence detection for
 Cu2+ and Fe3+ cations
;
_journal_issue 8
_journal_name_full CrystEngComm
_journal_page_first 1232
_journal_page_last 1239
_journal_paper_doi 10.1039/D3CE00007A
_journal_volume 25
_journal_year 2023
_chemical_formula_moiety 'C88 H80 Cd3 N8 O14'
_chemical_formula_sum 'C88 H82 Cd3 N8 O15'
_chemical_formula_weight 1828.81
_space_group_crystal_system monoclinic
_space_group_IT_number 15
_space_group_name_Hall '-C 2yc'
_space_group_name_H-M_alt 'C 1 2/c 1'
_atom_sites_solution_hydrogens geom
_atom_sites_solution_primary dual
_audit_creation_date 2022-12-23
_audit_creation_method
;
Olex2 1.5
(compiled 2022.04.07 svn.rca3783a0 for OlexSys, GUI svn.r6498)
;
_audit_update_record
;
2023-01-02 deposited with the CCDC.	2023-01-24 downloaded from the CCDC.
;
_cell_angle_alpha 90
_cell_angle_beta 132.196(3)
_cell_angle_gamma 90
_cell_formula_units_Z 4
_cell_length_a 38.9381(7)
_cell_length_b 9.43740(10)
_cell_length_c 29.5532(5)
_cell_measurement_reflns_used 8071
_cell_measurement_temperature 293(2)
_cell_measurement_theta_max 75.886
_cell_measurement_theta_min 3.011
_cell_volume 8045.7(4)
_computing_molecular_graphics 'Olex2 1.5 (Dolomanov et al., 2009)'
_computing_publication_material 'Olex2 1.5 (Dolomanov et al., 2009)'
_computing_structure_refinement 'SHELXL 2018/3 (Sheldrick, 2015)'
_computing_structure_solution 'SHELXT 2018/2 (Sheldrick, 2018)'
_diffrn_ambient_environment air
_diffrn_ambient_temperature 293(2)
_diffrn_detector 'Hybrid Pixel Array Detector'
_diffrn_detector_type HyPix
_diffrn_measured_fraction_theta_full 0.993
_diffrn_measured_fraction_theta_max 0.962
_diffrn_measurement_details
;
List of Runs (angles in degrees, time in seconds):

  # Type    Start    End  Width  t~exp~   \w     \q     \k     \f   Frames
#--------------------------------------------------------------------------
  1  \w    -36.00   1.00   0.50    1.00    --   43.18 -19.00-120.00   74
  2  \w     38.00  70.00   0.50    3.00    --  109.26 -61.00 -30.00   64
  3  \w     66.00 101.00   0.50    3.00    --  109.26 -77.00  30.00   70
  4  \w     44.00  70.00   0.50    3.00    --  109.26 -61.00  90.00   52
  5  \w     35.00  73.00   0.50    3.00    --  109.26 -62.00  24.00   76
  6  \w     35.00  60.00   0.50    3.00    --  109.26 -61.00  60.00   50
  7  \w     38.00  70.00   0.50    3.00    --  109.26 -61.00 120.00   64
  8  \w     37.00 111.00   0.50    3.00    --  109.26-125.00  30.00  148
  9  \w     88.00 174.00   0.50    3.00    --  109.26  45.00 120.00  172
 10  \w    125.00 175.00   0.50    3.00    --  109.26 125.00   0.00  100
 11  \w     96.00 175.00   0.50    3.00    --  109.26  62.00 161.00  158
 12  \w     95.00 120.00   0.50    3.00    --  109.26 125.00   0.00   50
 13  \w     88.00 138.00   0.50    3.00    --  109.26  61.00 -90.00  100
 14  \w     87.00 172.00   0.50    3.00    --  109.26  61.00  90.00  170
 15  \w    -51.00 -14.00   0.50    3.00    --  -90.25  45.00   0.00   74
 16  \w    -51.00 -22.00   0.50    3.00    --  -90.25  45.00 -60.00   58
 17  \w   -109.00 -20.00   0.50    1.00    --  -43.18 -62.00  24.00  178
 18  \w    -63.00  31.00   0.50    1.00    --  -43.18  62.00 161.00  188
 19  \w   -119.00 -92.00   0.50    3.00    --  -90.25 -94.00 120.00   54
 20  \w   -140.00-115.00   0.50    3.00    --  -90.25 -62.00  24.00   50
 21  \w   -158.00-132.00   0.50    3.00    --  -90.25 -94.00 120.00   52
 22  \w    -73.00 -48.00   0.50    3.00    --  -90.25  62.00 161.00   50
;
_diffrn_measurement_device 'four-circle diffractometer'
_diffrn_orient_matrix_type 'CrysAlisPro convention (1999,Acta A55,543-557)'
_diffrn_orient_matrix_UB_11 0.0387652000
_diffrn_orient_matrix_UB_12 -0.0063514000
_diffrn_orient_matrix_UB_13 -0.0014981000
_diffrn_orient_matrix_UB_21 0.0262209000
_diffrn_orient_matrix_UB_22 0.1188866000
_diffrn_orient_matrix_UB_23 0.0481249000
_diffrn_orient_matrix_UB_31 0.0257360000
_diffrn_orient_matrix_UB_32 -0.1116858000
_diffrn_orient_matrix_UB_33 0.0513018000
_diffrn_radiation_monochromator mirror
_diffrn_radiation_probe x-ray
_diffrn_radiation_type CuK\a
_diffrn_radiation_wavelength 1.54184
_diffrn_reflns_av_R_equivalents 0.0280
_diffrn_reflns_av_unetI/netI 0.0261
_diffrn_reflns_Laue_measured_fraction_full 0.993
_diffrn_reflns_Laue_measured_fraction_max 0.962
_diffrn_reflns_limit_h_max 48
_diffrn_reflns_limit_h_min -46
_diffrn_reflns_limit_k_max 11
_diffrn_reflns_limit_k_min -11
_diffrn_reflns_limit_l_max 37
_diffrn_reflns_limit_l_min -37
_diffrn_reflns_number 24756
_diffrn_reflns_point_group_measured_fraction_full 0.993
_diffrn_reflns_point_group_measured_fraction_max 0.962
_diffrn_reflns_theta_full 67.684
_diffrn_reflns_theta_max 75.886
_diffrn_reflns_theta_min 3.011
_diffrn_source_type 'PhotonJet (Cu) X-ray Source'
_exptl_absorpt_coefficient_mu 6.881
_exptl_absorpt_correction_T_max 1.00000
_exptl_absorpt_correction_T_min 0.21297
_exptl_absorpt_correction_type multi-scan
_exptl_crystal_colour colourless
_exptl_crystal_colour_primary colourless
_exptl_crystal_density_diffrn 1.510
_exptl_crystal_description block
_exptl_crystal_F_000 3720
_exptl_crystal_size_max 0.18
_exptl_crystal_size_mid 0.15
_exptl_crystal_size_min 0.13
_exptl_transmission_factor_max 0.409
_exptl_transmission_factor_min 0.333
_refine_diff_density_max 0.443
_refine_diff_density_min -0.725
_refine_diff_density_rms 0.058
_refine_ls_extinction_method none
_refine_ls_goodness_of_fit_ref 1.059
_refine_ls_hydrogen_treatment constr
_refine_ls_matrix_type full
_refine_ls_number_parameters 571
_refine_ls_number_reflns 8071
_refine_ls_number_restraints 28
_refine_ls_restrained_S_all 1.062
_refine_ls_R_factor_all 0.0279
_refine_ls_R_factor_gt 0.0262
_refine_ls_shift/su_max 0.003
_refine_ls_shift/su_mean 0.000
_refine_ls_structure_factor_coef Fsqd
_refine_ls_weighting_details 'w=1/[\s^2^(Fo^2^)+(0.0408P)^2^+4.1238P] where P=(Fo^2^+2Fc^2^)/3'
_refine_ls_weighting_scheme calc
_refine_ls_wR_factor_gt 0.0705
_refine_ls_wR_factor_ref 0.0718
_reflns_Friedel_coverage 0.000
_reflns_number_gt 7518
_reflns_number_total 8071
_reflns_threshold_expression 'I > 2\s(I)'
_cod_data_source_file d3ce00007a3.cif
_cod_data_source_block 20210409-wxj-ls-557-cd-bib
_cod_depositor_comments 'Adding full bibliography for 7246258--7246261.cif.'
_cod_database_code 7246261
_shelx_shelxl_version_number 2018/3
_chemical_oxdiff_formula 'C360 H312 Cd12 N40 O48 '
_shelx_space_group_comment
;
The symmetry employed for this shelxl refinement is uniquely defined
by the following loop, which should always be used as a source of
symmetry information in preference to the above space-group names.
They are only intended as comments.
;
_shelx_estimated_absorpt_t_max 1.00000
_shelx_estimated_absorpt_t_min 0.21297
_olex2_refinement_description
;
1. Fixed Uiso
 At 1.2 times of:
  All C(H) groups, All C(H,H) groups
 At 1.5 times of:
  All C(H,H,H) groups
2. Restrained distances
 O2-C3
 1.23 with sigma of 0.02
 C7-N5
 1.459 with sigma of 0.005
 C6-N5
 1.459 with sigma of 0.005
 N5-C6 = N5-C7
 1.46 with sigma of 0.02
 C3-O2
 1.22 with sigma of 0.005
 C3-C4
 1.497 with sigma of 0.005
 C3-N5
 1.322 with sigma of 0.005
 O2-N5
 2.22 with sigma of 0.04
 O2-C4
 2.37 with sigma of 0.04
 C3-C6 = C3-C7
 2.45 with sigma of 0.04
 Cd01-O2 \\sim Cd01-O2A
 with sigma of 0.02
 C3-C6 \\sim C3A-C6A
 with sigma of 0.04
 O2-C3 \\sim O2A-C3A
 with sigma of 0.02
 C6-C7 \\sim C6A-C7A
 with sigma of 0.04
 C4-N5 \\sim C4A-N5A
 with sigma of 0.04
 C3-C4 \\sim C3A-C4A
 with sigma of 0.02
 O2-N5 \\sim O2A-N5A
 with sigma of 0.04
 C3-C7 \\sim C3A-C7A
 with sigma of 0.04
 N5-C6 \\sim N5A-C6A
 with sigma of 0.02
 N5-C7 \\sim N5A-C7A
 with sigma of 0.02
 C3-N5 \\sim C3A-N5A
 with sigma of 0.02
 Cd01-C3 \\sim Cd01-C3A
 with sigma of 0.04
 O2-C4 \\sim O2A-C4A
 with sigma of 0.04
3. Restrained planarity
 O2, C3, C4, N5, C6, C7
 with sigma of 0.1
4. Others
 Sof(N5A)=Sof(C6A)=Sof(H6Aa)=Sof(H6Ab)=Sof(H6Ac)=Sof(C4A)=Sof(H4Aa)=Sof(H4Ab)=
 Sof(H4Ac)=Sof(C3A)=Sof(O2A)=Sof(C7A)=Sof(H7Aa)=Sof(H7Ab)=Sof(H7Ac)=1-FVAR(1)
 Sof(O2)=Sof(C3)=Sof(C4)=Sof(H4a)=Sof(H4b)=Sof(H4c)=Sof(N5)=Sof(C6)=Sof(H6a)=
 Sof(H6b)=Sof(H6c)=Sof(C7)=Sof(H7a)=Sof(H7b)=Sof(H7c)=FVAR(1)
5.a Secondary CH2 refined with riding coordinates:
 C00W(H00a,H00b), C011(H01a,H01b), C01E(H01g,H01h), C01F(H01i,H01j)
5.b Aromatic/amide H refined with riding coordinates:
 C00D(H00D), C00K(H00K), C00L(H00L), C00M(H00M), C00O(H00O), C00P(H00P),
 C00S(H00S), C00V(H00V), C00Y(H00Y), C00Z(H00Z), C010(H010), C012(H012),
 C013(H013), C014(H014), C015(H015), C016(H016), C017(H017), C018(H018),
 C01A(H01c), C01B(H01d), C01C(H01e), C01D(H01f), C01G(H01k)
5.c Idealised Me refined as rotating group:
 C4(H4a,H4b,H4c), C6(H6a,H6b,H6c), C7(H7a,H7b,H7c), C6A(H6Aa,H6Ab,H6Ac),
 C4A(H4Aa,H4Ab,H4Ac), C7A(H7Aa,H7Ab,H7Ac)
;
_smtbx_masks_special_details
;
A solvent mask was calculated and 36 electrons were 
found in a volume of 280\%A^3^ in 2 voids per unit cell. 
This is consistent with the presence of 
0.9[H2O] per Asymmetric Unit 
which account for 40 electrons 
per unit cell.
;
_smtbx_masks_void_probe_radius 1.2
_smtbx_masks_void_truncation_radius 1.2
_olex2_submission_special_instructions 'No special instructions were received'
_oxdiff_exptl_absorpt_empirical_details
;
Empirical correction (ABSPACK) includes:
- Absorption correction using spherical harmonics
- Frame scaling
;
_oxdiff_exptl_absorpt_empirical_full_max 3.991
_oxdiff_exptl_absorpt_empirical_full_min 0.562

loop_
_space_group_symop_operation_xyz
'x, y, z'
'-x, y, -z+1/2'
'x+1/2, y+1/2, z'
'-x+1/2, y+1/2, -z+1/2'
'-x, -y, -z'
'x, -y, z-1/2'
'-x+1/2, -y+1/2, -z'
'x+1/2, -y+1/2, z-1/2'

loop_
_atom_site_label
_atom_site_type_symbol
_atom_site_fract_x
_atom_site_fract_y
_atom_site_fract_z
_atom_site_U_iso_or_equiv
_atom_site_adp_type
_atom_site_occupancy
_atom_site_site_symmetry_order
_atom_site_calc_flag
_atom_site_refinement_flags_posn
_atom_site_refinement_flags_adp
_atom_site_refinement_flags_occupancy
_atom_site_disorder_assembly
_atom_site_disorder_group
Cd01 Cd 0.500000 0.41151(2) 0.250000 0.03746(6) Uani 1 2 d DS T P . .
Cd02 Cd 0.45651(2) 0.54364(2) 0.32966(2) 0.04371(6) Uani 1 1 d . . . . .
O003 O 0.89781(5) 1.13537(18) 0.77282(7) 0.0497(3) Uani 1 1 d . . . . .
O004 O 0.57456(6) 0.30356(19) 0.64285(7) 0.0555(4) Uani 1 1 d . . . . .
O005 O 0.93879(5) 1.09065(18) 0.74831(7) 0.0517(4) Uani 1 1 d . . . . .
O006 O 0.59640(6) 0.27068(18) 0.73219(7) 0.0526(4) Uani 1 1 d . . . . .
N007 N 0.68403(6) 0.7430(2) 0.58258(7) 0.0497(4) Uani 1 1 d . . . . .
O008 O 0.52410(6) 0.6483(2) 0.38216(8) 0.0692(5) Uani 1 1 d . . . . .
O009 O 0.53204(7) 0.5883(2) 0.31751(8) 0.0705(5) Uani 1 1 d . . . . .
N00A N 0.49023(8) 0.4029(2) 0.41249(9) 0.0573(5) Uani 1 1 d . . . . .
C00B C 0.63835(7) 0.1496(2) 0.71181(9) 0.0405(4) Uani 1 1 d . . . . .
C00C C 0.60046(7) 0.2467(2) 0.69413(9) 0.0422(4) Uani 1 1 d . . . . .
C00D C 0.61751(7) 0.6899(2) 0.47580(8) 0.0397(4) Uani 1 1 d . . . . .
H00D H 0.598052 0.693813 0.483639 0.048 Uiso 1 1 calc R U . . .
C00E C 0.66747(7) 0.1841(2) 0.70107(8) 0.0391(4) Uani 1 1 d . . . . .
C00F C 0.90573(7) 1.1557(2) 0.73892(9) 0.0411(4) Uani 1 1 d . . . . .
C00G C 0.66503(7) 0.7114(2) 0.52380(8) 0.0401(4) Uani 1 1 d . . . . .
N00H N 0.49401(7) 0.2787(2) 0.47880(9) 0.0565(5) Uani 1 1 d . . . . .
C00I C 0.66526(7) 0.3237(2) 0.67567(9) 0.0389(4) Uani 1 1 d . . . . .
C00J C 0.80323(7) 1.1127(2) 0.63891(9) 0.0444(4) Uani 1 1 d . . . . .
C00K C 0.70102(8) 0.0860(2) 0.71745(10) 0.0478(5) Uani 1 1 d . . . . .
H00K H 0.720542 0.107787 0.710673 0.057 Uiso 1 1 calc R U . . .
C00L C 0.66589(8) 0.3321(2) 0.62905(10) 0.0455(4) Uani 1 1 d . . . . .
H00L H 0.667501 0.249071 0.613596 0.055 Uiso 1 1 calc R U . . .
C00M C 0.66124(8) 0.5793(2) 0.67413(9) 0.0434(4) Uani 1 1 d . . . . .
H00M H 0.659773 0.662476 0.689643 0.052 Uiso 1 1 calc R U . . .
C00N C 0.66128(7) 0.5866(2) 0.62696(8) 0.0396(4) Uani 1 1 d . . . . .
C00O C 0.66416(8) 0.4611(2) 0.60536(10) 0.0468(5) Uani 1 1 d . . . . .
H00O H 0.664934 0.463580 0.574594 0.056 Uiso 1 1 calc R U . . .
C00P C 0.66335(8) 0.4503(2) 0.69813(9) 0.0435(4) Uani 1 1 d . . . . .
H00P H 0.663487 0.448032 0.729712 0.052 Uiso 1 1 calc R U . . .
C00Q C 0.82721(8) 1.2382(2) 0.64082(10) 0.0480(5) Uani 1 1 d . . . . .
C00R C 0.59856(7) 0.6627(2) 0.41681(9) 0.0416(4) Uani 1 1 d . . . . .
C00S C 0.82274(7) 0.9782(2) 0.65307(9) 0.0437(4) Uani 1 1 d . . . . .
H00S H 0.851467 0.967181 0.664652 0.052 Uiso 1 1 calc R U . . .
C00T C 0.75735(7) 0.8733(3) 0.63307(8) 0.0463(5) Uani 1 1 d . . . . .
C00U C 0.54787(7) 0.6307(2) 0.36860(9) 0.0470(5) Uani 1 1 d . . . . .
C00V C 0.80020(7) 0.8606(2) 0.65024(9) 0.0452(4) Uani 1 1 d . . . . .
H00V H 0.813976 0.771786 0.659988 0.054 Uiso 1 1 calc R U . . .
C00W C 0.65795(8) 0.7301(2) 0.60114(9) 0.0471(5) Uani 1 1 d . . . . .
H00A H 0.625596 0.749643 0.566094 0.057 Uiso 1 1 calc R U . . .
H00B H 0.668751 0.801856 0.631694 0.057 Uiso 1 1 calc R U . . .
C00X C 0.87560(7) 1.2561(2) 0.68614(10) 0.0440(4) Uani 1 1 d . . . . .
C00Y C 0.73775(8) 1.0068(3) 0.61918(11) 0.0558(5) Uani 1 1 d . . . . .
H00Y H 0.709083 1.017245 0.607812 0.067 Uiso 1 1 calc R U . . .
C00Z C 0.64390(9) 0.0196(2) 0.73865(11) 0.0527(5) Uani 1 1 d . . . . .
H00Z H 0.625003 -0.002733 0.746403 0.063 Uiso 1 1 calc R U . . .
C010 C 0.76022(8) 1.1250(3) 0.62197(11) 0.0554(5) Uani 1 1 d . . . . .
H010 H 0.746423 1.213667 0.612423 0.066 Uiso 1 1 calc R U . . .
C011 C 0.73421(8) 0.7438(3) 0.63218(10) 0.0584(6) Uani 1 1 d . . . . .
H01A H 0.746834 0.660208 0.628751 0.070 Uiso 1 1 calc R U . . .
H01B H 0.741643 0.737918 0.670710 0.070 Uiso 1 1 calc R U . . .
C012 C 0.70588(9) -0.0430(2) 0.74357(11) 0.0560(6) Uani 1 1 d . . . . .
H012 H 0.728439 -0.106927 0.754138 0.067 Uiso 1 1 calc R U . . .
C013 C 0.46769(9) 0.3189(3) 0.42028(11) 0.0604(6) Uani 1 1 d . . . . .
H013 H 0.437123 0.290527 0.388987 0.072 Uiso 1 1 calc R U . . .
C014 C 0.67703(10) -0.0762(3) 0.75385(12) 0.0594(6) Uani 1 1 d . . . . .
H014 H 0.679946 -0.163129 0.771004 0.071 Uiso 1 1 calc R U . . .
C015 C 0.62662(9) 0.6574(3) 0.40367(10) 0.0563(6) Uani 1 1 d . . . . .
H015 H 0.614031 0.641066 0.364032 0.068 Uiso 1 1 calc R U . . .
C016 C 0.69312(8) 0.7023(3) 0.50995(11) 0.0525(5) Uani 1 1 d . . . . .
H016 H 0.725046 0.713460 0.540809 0.063 Uiso 1 1 calc R U . . .
C017 C 0.86934(12) 1.4755(3) 0.63902(17) 0.0761(8) Uani 1 1 d . . . . .
H017 H 0.883306 1.555165 0.638859 0.091 Uiso 1 1 calc R U . . .
C018 C 0.89612(9) 1.3740(3) 0.68441(13) 0.0574(6) Uani 1 1 d . . . . .
H018 H 0.928140 1.384869 0.713980 0.069 Uiso 1 1 calc R U . . .
C01A C 0.53343(10) 0.4176(3) 0.46922(11) 0.0599(6) Uani 1 1 d . . . . .
H01C H 0.557280 0.471836 0.478130 0.072 Uiso 1 1 calc R U . . .
C01B C 0.80168(10) 1.3407(3) 0.59522(14) 0.0706(7) Uani 1 1 d . . . . .
H01D H 0.769766 1.329440 0.564363 0.085 Uiso 1 1 calc R U . . .
C01C C 0.67357(9) 0.6770(3) 0.45061(12) 0.0633(6) Uani 1 1 d . . . . .
H01E H 0.692712 0.672982 0.442261 0.076 Uiso 1 1 calc R U . . .
C01D C 0.53627(9) 0.3412(3) 0.51065(11) 0.0613(6) Uani 1 1 d . . . . .
H01F H 0.561851 0.333060 0.552260 0.074 Uiso 1 1 calc R U . . .
C01E C 0.48054(11) 0.1858(3) 0.50426(15) 0.0687(7) Uani 1 1 d . . . . .
H01G H 0.447385 0.169190 0.473510 0.082 Uiso 1 1 calc R U . . .
H01H H 0.487169 0.233009 0.538557 0.082 Uiso 1 1 calc R U . . .
C01F C 0.50557(12) 0.0445(3) 0.52542(14) 0.0683(7) Uani 1 1 d . . . . .
H01I H 0.538718 0.061704 0.555532 0.082 Uiso 1 1 calc R U . . .
H01J H 0.497485 -0.008382 0.545268 0.082 Uiso 1 1 calc R U . . .
C01G C 0.82229(13) 1.4581(3) 0.59446(18) 0.0846(10) Uani 1 1 d . . . . .
H01K H 0.804287 1.525452 0.563740 0.102 Uiso 1 1 calc R U . . .
O2 O 0.47645(15) 0.2339(5) 0.1849(2) 0.0711(12) Uani 0.622(7) 1 d D . P A 1
C3 C 0.4432(2) 0.2136(8) 0.1296(2) 0.079(3) Uani 0.622(7) 1 d D . P A 1
C4 C 0.3999(2) 0.3012(6) 0.0886(3) 0.0913(19) Uani 0.622(7) 1 d D . P A 1
H4A H 0.400444 0.372516 0.112262 0.137 Uiso 0.622(7) 1 calc R U P A 1
H4B H 0.373304 0.241342 0.069339 0.137 Uiso 0.622(7) 1 calc R U P A 1
H4C H 0.398087 0.345818 0.057871 0.137 Uiso 0.622(7) 1 calc R U P A 1
N5 N 0.4448(2) 0.1017(6) 0.1043(2) 0.101(2) Uani 0.622(7) 1 d D . P A 1
C6 C 0.4081(5) 0.0593(18) 0.0405(4) 0.139(6) Uani 0.622(7) 1 d D . P A 1
H6A H 0.382344 0.022043 0.034495 0.208 Uiso 0.622(7) 1 calc R U P A 1
H6B H 0.419651 -0.012052 0.030507 0.208 Uiso 0.622(7) 1 calc R U P A 1
H6C H 0.398128 0.140180 0.014504 0.208 Uiso 0.622(7) 1 calc R U P A 1
C7 C 0.4856(3) 0.0095(9) 0.1443(4) 0.132(4) Uani 0.622(7) 1 d D . P A 1
H7A H 0.511946 0.055636 0.154462 0.198 Uiso 0.622(7) 1 calc R U P A 1
H7B H 0.479777 -0.078046 0.123652 0.198 Uiso 0.622(7) 1 calc R U P A 1
H7C H 0.491599 -0.009479 0.181032 0.198 Uiso 0.622(7) 1 calc R U P A 1
N5A N 0.4089(3) 0.1786(6) 0.0725(3) 0.072(2) Uani 0.378(7) 1 d D . P A 2
C6A C 0.3944(12) 0.064(3) 0.0288(8) 0.148(12) Uani 0.378(7) 1 d D . P A 2
H6AA H 0.419548 0.040102 0.031228 0.221 Uiso 0.378(7) 1 calc R U P A 2
H6AB H 0.368285 0.094781 -0.011890 0.221 Uiso 0.378(7) 1 calc R U P A 2
H6AC H 0.385808 -0.018135 0.038562 0.221 Uiso 0.378(7) 1 calc R U P A 2
C4A C 0.4867(5) 0.0896(16) 0.1510(6) 0.139(7) Uani 0.378(7) 1 d D . P A 2
H4AA H 0.474195 0.009060 0.124347 0.208 Uiso 0.378(7) 1 calc R U P A 2
H4AB H 0.500510 0.059199 0.191198 0.208 Uiso 0.378(7) 1 calc R U P A 2
H4AC H 0.509726 0.134427 0.152923 0.208 Uiso 0.378(7) 1 calc R U P A 2
C3A C 0.4490(4) 0.1916(16) 0.1274(6) 0.079(5) Uani 0.378(7) 1 d D . P A 2
O2A O 0.4555(3) 0.3022(10) 0.1584(3) 0.085(2) Uani 0.378(7) 1 d D . P A 2
C7A C 0.3713(4) 0.2826(11) 0.0465(5) 0.106(4) Uani 0.378(7) 1 d D . P A 2
H7AA H 0.345057 0.257361 0.004950 0.158 Uiso 0.378(7) 1 calc R U P A 2
H7AB H 0.381949 0.375325 0.047497 0.158 Uiso 0.378(7) 1 calc R U P A 2
H7AC H 0.362472 0.282618 0.069958 0.158 Uiso 0.378(7) 1 calc R U P A 2

loop_
_atom_site_aniso_label
_atom_site_aniso_U_11
_atom_site_aniso_U_22
_atom_site_aniso_U_33
_atom_site_aniso_U_23
_atom_site_aniso_U_13
_atom_site_aniso_U_12
Cd01 0.03795(10) 0.04260(11) 0.03515(10) 0.000 0.02591(8) 0.000
Cd02 0.03696(8) 0.05384(10) 0.03497(8) 0.00141(5) 0.02197(7) 0.00469(5)
O003 0.0490(8) 0.0625(9) 0.0433(7) 0.0025(7) 0.0333(7) 0.0040(7)
O004 0.0528(9) 0.0726(10) 0.0466(8) 0.0170(7) 0.0356(7) 0.0185(8)
O005 0.0426(8) 0.0633(9) 0.0561(9) 0.0093(7) 0.0359(7) 0.0072(7)
O006 0.0532(9) 0.0660(10) 0.0470(8) 0.0060(7) 0.0371(7) 0.0109(7)
N007 0.0416(9) 0.0707(12) 0.0303(8) -0.0020(7) 0.0215(7) -0.0178(8)
O008 0.0382(8) 0.1130(15) 0.0446(8) -0.0034(9) 0.0231(7) -0.0094(9)
O009 0.0673(11) 0.0809(12) 0.0416(8) -0.0247(8) 0.0278(8) -0.0206(10)
N00A 0.0543(11) 0.0613(12) 0.0420(9) 0.0102(9) 0.0265(9) 0.0074(9)
C00B 0.0442(10) 0.0413(10) 0.0375(9) 0.0001(7) 0.0281(8) -0.0012(8)
C00C 0.0413(10) 0.0457(10) 0.0443(10) -0.0013(8) 0.0306(9) -0.0052(8)
C00D 0.0384(9) 0.0478(10) 0.0353(9) 0.0000(8) 0.0257(8) -0.0053(8)
C00E 0.0400(9) 0.0438(10) 0.0329(8) -0.0025(7) 0.0242(8) -0.0012(8)
C00F 0.0360(9) 0.0438(10) 0.0433(10) -0.0076(8) 0.0266(8) -0.0084(8)
C00G 0.0411(10) 0.0438(10) 0.0341(9) 0.0004(7) 0.0248(8) -0.0063(8)
N00H 0.0576(11) 0.0607(11) 0.0521(10) 0.0105(9) 0.0372(10) 0.0096(9)
C00I 0.0382(9) 0.0448(10) 0.0377(9) -0.0017(8) 0.0271(8) -0.0029(8)
C00J 0.0387(10) 0.0521(11) 0.0374(9) -0.0026(8) 0.0236(8) -0.0034(8)
C00K 0.0452(11) 0.0520(12) 0.0441(11) -0.0043(9) 0.0291(10) 0.0027(9)
C00L 0.0548(12) 0.0483(11) 0.0469(10) -0.0060(9) 0.0396(10) -0.0027(9)
C00M 0.0547(12) 0.0442(10) 0.0433(10) -0.0073(8) 0.0379(10) -0.0076(9)
C00N 0.0401(10) 0.0484(10) 0.0332(9) -0.0040(8) 0.0257(8) -0.0084(8)
C00O 0.0570(12) 0.0558(12) 0.0420(10) -0.0045(9) 0.0391(10) -0.0060(9)
C00P 0.0538(12) 0.0497(11) 0.0382(10) -0.0045(8) 0.0355(10) -0.0067(9)
C00Q 0.0464(11) 0.0502(12) 0.0485(11) 0.0036(9) 0.0323(10) 0.0010(9)
C00R 0.0425(10) 0.0449(10) 0.0349(9) -0.0015(8) 0.0249(8) -0.0045(8)
C00S 0.0383(10) 0.0532(12) 0.0405(10) -0.0085(8) 0.0268(9) -0.0054(8)
C00T 0.0391(10) 0.0622(13) 0.0278(8) -0.0037(8) 0.0184(8) -0.0120(9)
C00U 0.0441(11) 0.0461(11) 0.0371(10) 0.0034(8) 0.0218(9) -0.0031(9)
C00V 0.0438(10) 0.0498(11) 0.0348(9) -0.0062(8) 0.0235(9) -0.0057(9)
C00W 0.0564(12) 0.0520(11) 0.0364(9) -0.0034(8) 0.0326(9) -0.0088(9)
C00X 0.0466(11) 0.0441(10) 0.0497(11) -0.0001(8) 0.0358(10) -0.0015(8)
C00Y 0.0360(10) 0.0699(15) 0.0545(13) -0.0010(11) 0.0275(10) -0.0044(10)
C00Z 0.0665(14) 0.0474(12) 0.0553(12) 0.0063(10) 0.0454(12) 0.0017(10)
C010 0.0398(11) 0.0571(13) 0.0583(13) 0.0008(11) 0.0285(10) 0.0020(10)
C011 0.0471(12) 0.0745(16) 0.0336(10) 0.0069(10) 0.0190(9) -0.0148(11)
C012 0.0592(14) 0.0496(12) 0.0488(12) 0.0002(9) 0.0320(11) 0.0153(10)
C013 0.0512(13) 0.0640(15) 0.0511(12) 0.0080(11) 0.0283(11) 0.0076(11)
C014 0.0812(18) 0.0429(11) 0.0567(13) 0.0076(10) 0.0474(14) 0.0097(11)
C015 0.0603(14) 0.0742(15) 0.0448(11) -0.0128(11) 0.0396(11) -0.0104(12)
C016 0.0397(10) 0.0674(14) 0.0503(11) -0.0108(10) 0.0302(10) -0.0111(10)
C017 0.090(2) 0.0529(15) 0.102(2) 0.0146(14) 0.072(2) -0.0031(14)
C018 0.0610(14) 0.0512(12) 0.0708(15) 0.0000(11) 0.0488(13) -0.0060(11)
C01A 0.0522(12) 0.0687(15) 0.0413(11) 0.0080(10) 0.0242(10) -0.0006(11)
C01B 0.0560(14) 0.0739(17) 0.0675(16) 0.0217(14) 0.0356(13) 0.0101(13)
C01C 0.0585(14) 0.0869(18) 0.0640(14) -0.0181(13) 0.0491(13) -0.0143(13)
C01D 0.0564(14) 0.0738(16) 0.0408(11) 0.0087(11) 0.0273(11) 0.0030(12)
C01E 0.0759(18) 0.0748(17) 0.0784(17) 0.0103(14) 0.0612(16) 0.0078(14)
C01F 0.0818(19) 0.0685(16) 0.0634(15) 0.0097(12) 0.0523(15) 0.0007(13)
C01G 0.086(2) 0.0673(18) 0.099(2) 0.0375(17) 0.062(2) 0.0171(15)
O2 0.077(3) 0.064(2) 0.083(3) -0.030(2) 0.058(2) -0.0130(18)
C3 0.101(6) 0.074(5) 0.086(6) -0.007(5) 0.073(5) -0.020(4)
C4 0.103(5) 0.076(3) 0.086(4) -0.006(3) 0.060(4) -0.019(3)
N5 0.148(6) 0.079(4) 0.105(4) -0.033(3) 0.097(5) -0.034(4)
C6 0.180(13) 0.126(11) 0.104(9) -0.078(8) 0.093(10) -0.064(9)
C7 0.154(8) 0.081(5) 0.164(9) -0.046(6) 0.108(8) -0.006(5)
N5A 0.100(5) 0.048(3) 0.065(4) -0.020(3) 0.054(4) -0.025(3)
C6A 0.17(2) 0.081(11) 0.059(6) -0.017(6) 0.021(8) -0.003(11)
C4A 0.117(11) 0.097(10) 0.090(8) -0.015(7) 0.024(8) -0.019(9)
C3A 0.104(9) 0.076(7) 0.086(9) -0.063(7) 0.076(8) -0.058(7)
O2A 0.101(6) 0.085(5) 0.069(4) -0.053(4) 0.058(4) -0.040(4)
C7A 0.095(8) 0.078(6) 0.080(7) 0.005(5) 0.033(6) -0.008(6)

loop_
_atom_type_symbol
_atom_type_description
_atom_type_scat_dispersion_real
_atom_type_scat_dispersion_imag
_atom_type_scat_source
C C 0.0181 0.0091 'International Tables Vol C Tables 4.2.6.8 and 6.1.1.4'
Cd Cd 0.1185 4.6533 'International Tables Vol C Tables 4.2.6.8 and 6.1.1.4'
H H 0.0000 0.0000 'International Tables Vol C Tables 4.2.6.8 and 6.1.1.4'
N N 0.0311 0.0180 'International Tables Vol C Tables 4.2.6.8 and 6.1.1.4'
O O 0.0492 0.0322 'International Tables Vol C Tables 4.2.6.8 and 6.1.1.4'

loop_
_geom_angle_atom_site_label_1
_geom_angle_atom_site_label_2
_geom_angle_atom_site_label_3
_geom_angle
_geom_angle_site_symmetry_1
_geom_angle_site_symmetry_3
_geom_angle_publ_flag
O005 Cd01 O005 179.00(8) 7_666 8_465 ?
O009 Cd01 O005 92.15(7) 2_655 8_465 ?
O009 Cd01 O005 88.59(7) 2_655 7_666 ?
O009 Cd01 O005 88.59(7) . 8_465 ?
O009 Cd01 O005 92.15(7) . 7_666 ?
O009 Cd01 O009 83.18(11) . 2_655 ?
O009 Cd01 O2 97.56(15) . 2_655 ?
O009 Cd01 O2 97.55(15) 2_655 . ?
O009 Cd01 O2 172.61(11) . . ?
O009 Cd01 O2 172.61(11) 2_655 2_655 ?
O009 Cd01 O2A 75.6(3) . 2_655 ?
O009 Cd01 O2A 75.6(3) 2_655 . ?
O009 Cd01 O2A 158.8(3) . . ?
O009 Cd01 O2A 158.8(3) 2_655 2_655 ?
O2 Cd01 O005 80.53(11) 2_655 8_465 ?
O2 Cd01 O005 80.52(11) . 7_666 ?
O2 Cd01 O005 98.72(11) . 8_465 ?
O2 Cd01 O005 98.72(11) 2_655 7_666 ?
O2 Cd01 O2 82.7(3) 2_655 . ?
O2 Cd01 O2A 23.5(2) 2_655 2_655 ?
O2 Cd01 O2A 103.3(3) . 2_655 ?
O2A Cd01 O2A 125.6(5) . 2_655 ?
O003 Cd02 C00C 95.99(6) 8_465 5_666 ?
O003 Cd02 C00F 26.99(5) 8_465 8_465 ?
O004 Cd02 O003 101.82(6) 5_666 8_465 ?
O004 Cd02 O005 144.18(5) 5_666 8_465 ?
O004 Cd02 O006 55.20(5) 5_666 5_666 ?
O004 Cd02 C00C 27.55(6) 5_666 5_666 ?
O004 Cd02 C00F 123.96(6) 5_666 8_465 ?
O005 Cd02 O003 54.70(5) 8_465 8_465 ?
O005 Cd02 C00C 120.02(6) 8_465 5_666 ?
O005 Cd02 C00F 27.74(5) 8_465 8_465 ?
O006 Cd02 O003 93.15(6) 5_666 8_465 ?
O006 Cd02 O005 95.91(6) 5_666 8_465 ?
O006 Cd02 C00C 27.87(6) 5_666 5_666 ?
O006 Cd02 C00F 94.06(6) 5_666 8_465 ?
O008 Cd02 O003 159.80(7) . 8_465 ?
O008 Cd02 O004 97.50(7) . 5_666 ?
O008 Cd02 O005 110.54(6) . 8_465 ?
O008 Cd02 O006 102.77(7) . 5_666 ?
O008 Cd02 N00A 87.18(8) . . ?
O008 Cd02 C00C 103.90(7) . 5_666 ?
O008 Cd02 C00F 137.25(7) . 8_465 ?
N00A Cd02 O003 86.10(7) . 8_465 ?
N00A Cd02 O004 92.60(7) . 5_666 ?
N00A Cd02 O005 110.10(7) . 8_465 ?
N00A Cd02 O006 146.98(7) . 5_666 ?
N00A Cd02 C00C 119.33(7) . 5_666 ?
N00A Cd02 C00F 99.67(7) . 8_465 ?
C00C Cd02 C00F 108.83(6) 5_666 8_465 ?
C00F O003 Cd02 92.14(13) . 8_566 ?
C00C O004 Cd02 91.59(13) . 5_666 ?
Cd01 O005 Cd02 111.91(6) 7_666 8_566 ?
C00F O005 Cd01 150.29(14) . 7_666 ?
C00F O005 Cd02 92.38(12) . 8_566 ?
C00C O006 Cd02 90.55(13) . 5_666 ?
C00G N007 C00W 122.42(17) . . ?
C00G N007 C011 119.21(19) . . ?
C00W N007 C011 115.33(17) . . ?
C00U O008 Cd02 120.71(16) . . ?
C00U O009 Cd01 147.51(18) . . ?
C013 N00A Cd02 124.85(17) . . ?
C013 N00A C01A 105.3(2) . . ?
C01A N00A Cd02 127.30(18) . . ?
C00E C00B C00C 122.22(18) . . ?
C00Z C00B C00C 118.36(19) . . ?
C00Z C00B C00E 119.4(2) . . ?
O004 C00C Cd02 60.86(11) . 5_666 ?
O004 C00C O006 121.7(2) . . ?
O004 C00C C00B 119.35(18) . . ?
O006 C00C Cd02 61.59(11) . 5_666 ?
O006 C00C C00B 118.90(18) . . ?
C00B C00C Cd02 170.11(14) . 5_666 ?
C00G C00D H00D 119.1 . . ?
C00R C00D H00D 119.1 . . ?
C00R C00D C00G 121.83(18) . . ?
C00B C00E C00I 122.43(18) . . ?
C00K C00E C00B 118.47(19) . . ?
C00K C00E C00I 119.04(18) . . ?
O003 C00F Cd02 60.86(11) . 8_566 ?
O003 C00F O005 120.6(2) . . ?
O003 C00F C00X 119.37(18) . . ?
O005 C00F Cd02 59.88(11) . 8_566 ?
O005 C00F C00X 120.00(18) . . ?
C00X C00F Cd02 175.76(15) . 8_566 ?
N007 C00G C00D 122.09(18) . . ?
N007 C00G C016 120.85(18) . . ?
C00D C00G C016 117.05(18) . . ?
C013 N00H C01D 106.9(2) . . ?
C013 N00H C01E 127.2(2) . . ?
C01D N00H C01E 126.0(2) . . ?
C00L C00I C00E 120.90(18) . . ?
C00P C00I C00E 121.45(17) . . ?
C00P C00I C00L 117.64(19) . . ?
C00S C00J C00Q 120.93(19) . . ?
C00S C00J C010 117.7(2) . . ?
C010 C00J C00Q 121.3(2) . . ?
C00E C00K H00K 119.3 . . ?
C012 C00K C00E 121.5(2) . . ?
C012 C00K H00K 119.3 . . ?
C00I C00L H00L 119.3 . . ?
C00O C00L C00I 121.46(19) . . ?
C00O C00L H00L 119.3 . . ?
C00N C00M H00M 119.5 . . ?
C00P C00M H00M 119.5 . . ?
C00P C00M C00N 121.04(19) . . ?
C00M C00N C00W 119.29(18) . . ?
C00O C00N C00M 118.19(19) . . ?
C00O C00N C00W 122.52(17) . . ?
C00L C00O C00N 120.71(18) . . ?
C00L C00O H00O 119.6 . . ?
C00N C00O H00O 119.6 . . ?
C00I C00P H00P 119.5 . . ?
C00M C00P C00I 120.94(18) . . ?
C00M C00P H00P 119.5 . . ?
C00X C00Q C00J 122.48(19) . . ?
C01B C00Q C00J 119.7(2) . . ?
C01B C00Q C00X 117.8(2) . . ?
C00D C00R C00U 118.85(18) . . ?
C015 C00R C00D 120.37(19) . . ?
C015 C00R C00U 120.68(19) . . ?
C00J C00S H00S 119.4 . . ?
C00V C00S C00J 121.2(2) . . ?
C00V C00S H00S 119.4 . . ?
C00V C00T C011 119.6(2) . . ?
C00Y C00T C00V 118.5(2) . . ?
C00Y C00T C011 121.9(2) . . ?
O008 C00U O009 124.2(2) . . ?
O008 C00U C00R 117.24(19) . . ?
O009 C00U C00R 118.6(2) . . ?
C00S C00V C00T 120.8(2) . . ?
C00S C00V H00V 119.6 . . ?
C00T C00V H00V 119.6 . . ?
N007 C00W C00N 114.90(19) . . ?
N007 C00W H00A 108.5 . . ?
N007 C00W H00B 108.5 . . ?
C00N C00W H00A 108.5 . . ?
C00N C00W H00B 108.5 . . ?
H00A C00W H00B 107.5 . . ?
C00Q C00X C00F 121.73(18) . . ?
C018 C00X C00F 118.4(2) . . ?
C018 C00X C00Q 119.7(2) . . ?
C00T C00Y H00Y 119.5 . . ?
C00T C00Y C010 121.0(2) . . ?
C010 C00Y H00Y 119.5 . . ?
C00B C00Z H00Z 119.5 . . ?
C014 C00Z C00B 121.0(2) . . ?
C014 C00Z H00Z 119.5 . . ?
C00J C010 H010 119.6 . . ?
C00Y C010 C00J 120.8(2) . . ?
C00Y C010 H010 119.6 . . ?
N007 C011 C00T 113.82(19) . . ?
N007 C011 H01A 108.8 . . ?
N007 C011 H01B 108.8 . . ?
C00T C011 H01A 108.8 . . ?
C00T C011 H01B 108.8 . . ?
H01A C011 H01B 107.7 . . ?
C00K C012 H012 120.2 . . ?
C014 C012 C00K 119.7(2) . . ?
C014 C012 H012 120.2 . . ?
N00A C013 N00H 112.0(2) . . ?
N00A C013 H013 124.0 . . ?
N00H C013 H013 124.0 . . ?
C00Z C014 C012 120.0(2) . . ?
C00Z C014 H014 120.0 . . ?
C012 C014 H014 120.0 . . ?
C00R C015 H015 120.8 . . ?
C01C C015 C00R 118.5(2) . . ?
C01C C015 H015 120.8 . . ?
C00G C016 H016 119.8 . . ?
C01C C016 C00G 120.4(2) . . ?
C01C C016 H016 119.8 . . ?
C018 C017 H017 120.1 . . ?
C01G C017 H017 120.1 . . ?
C01G C017 C018 119.9(3) . . ?
C00X C018 H018 119.7 . . ?
C017 C018 C00X 120.7(3) . . ?
C017 C018 H018 119.7 . . ?
N00A C01A H01C 125.1 . . ?
C01D C01A N00A 109.8(2) . . ?
C01D C01A H01C 125.1 . . ?
C00Q C01B H01D 119.0 . . ?
C01G C01B C00Q 122.0(3) . . ?
C01G C01B H01D 119.0 . . ?
C015 C01C C016 121.9(2) . . ?
C015 C01C H01E 119.1 . . ?
C016 C01C H01E 119.1 . . ?
N00H C01D H01F 127.0 . . ?
C01A C01D N00H 106.1(2) . . ?
C01A C01D H01F 127.0 . . ?
N00H C01E H01G 109.1 . . ?
N00H C01E H01H 109.1 . . ?
N00H C01E C01F 112.7(2) . . ?
H01G C01E H01H 107.8 . . ?
C01F C01E H01G 109.1 . . ?
C01F C01E H01H 109.1 . . ?
C01E C01F H01I 108.8 . . ?
C01E C01F H01J 108.8 . . ?
C01F C01F C01E 113.8(3) 5_656 . ?
C01F C01F H01I 108.8 5_656 . ?
C01F C01F H01J 108.8 5_656 . ?
H01I C01F H01J 107.7 . . ?
C017 C01G C01B 119.9(3) . . ?
C017 C01G H01K 120.1 . . ?
C01B C01G H01K 120.1 . . ?
C3 O2 Cd01 135.4(4) . . ?
O2 C3 C4 126.3(6) . . ?
O2 C3 N5 117.7(5) . . ?
N5 C3 C4 116.0(5) . . ?
C3 C4 H4A 109.5 . . ?
C3 C4 H4B 109.5 . . ?
C3 C4 H4C 109.5 . . ?
H4A C4 H4B 109.5 . . ?
H4A C4 H4C 109.5 . . ?
H4B C4 H4C 109.5 . . ?
C3 N5 C6 124.9(7) . . ?
C3 N5 C7 117.1(5) . . ?
C6 N5 C7 117.9(8) . . ?
N5 C6 H6A 109.5 . . ?
N5 C6 H6B 109.5 . . ?
N5 C6 H6C 109.5 . . ?
H6A C6 H6B 109.5 . . ?
H6A C6 H6C 109.5 . . ?
H6B C6 H6C 109.5 . . ?
N5 C7 H7A 109.5 . . ?
N5 C7 H7B 109.5 . . ?
N5 C7 H7C 109.5 . . ?
H7A C7 H7B 109.5 . . ?
H7A C7 H7C 109.5 . . ?
H7B C7 H7C 109.5 . . ?
C3A N5A C6A 126.6(14) . . ?
C3A N5A C7A 121.9(9) . . ?
C7A N5A C6A 111.6(13) . . ?
N5A C6A H6AA 109.5 . . ?
N5A C6A H6AB 109.5 . . ?
N5A C6A H6AC 109.5 . . ?
H6AA C6A H6AB 109.5 . . ?
H6AA C6A H6AC 109.5 . . ?
H6AB C6A H6AC 109.5 . . ?
H4AA C4A H4AB 109.5 . . ?
H4AA C4A H4AC 109.5 . . ?
H4AB C4A H4AC 109.5 . . ?
C3A C4A H4AA 109.5 . . ?
C3A C4A H4AB 109.5 . . ?
C3A C4A H4AC 109.5 . . ?
N5A C3A C4A 120.5(11) . . ?
O2A C3A N5A 117.4(13) . . ?
O2A C3A C4A 121.9(10) . . ?
C3A O2A Cd01 147.6(10) . . ?
N5A C7A H7AA 109.5 . . ?
N5A C7A H7AB 109.5 . . ?
N5A C7A H7AC 109.5 . . ?
H7AA C7A H7AB 109.5 . . ?
H7AA C7A H7AC 109.5 . . ?
H7AB C7A H7AC 109.5 . . ?

loop_
_geom_bond_atom_site_label_1
_geom_bond_atom_site_label_2
_geom_bond_distance
_geom_bond_site_symmetry_2
_geom_bond_publ_flag
Cd01 O005 2.3501(14) 7_666 ?
Cd01 O005 2.3501(14) 8_465 ?
Cd01 O009 2.2313(17) 2_655 ?
Cd01 O009 2.2312(17) . ?
Cd01 O2 2.232(3) . ?
Cd01 O2 2.232(3) 2_655 ?
Cd01 O2A 2.257(6) 2_655 ?
Cd01 O2A 2.257(6) . ?
Cd02 O003 2.3963(16) 8_465 ?
Cd02 O004 2.3502(16) 5_666 ?
Cd02 O005 2.3736(16) 8_465 ?
Cd02 O006 2.3659(16) 5_666 ?
Cd02 O008 2.1965(17) . ?
Cd02 N00A 2.2722(19) . ?
Cd02 C00C 2.690(2) 5_666 ?
Cd02 C00F 2.742(2) 8_465 ?
O003 C00F 1.245(2) . ?
O004 C00C 1.244(3) . ?
O005 C00F 1.277(3) . ?
O006 C00C 1.257(2) . ?
N007 C00G 1.388(2) . ?
N007 C00W 1.448(3) . ?
N007 C011 1.456(3) . ?
O008 C00U 1.242(3) . ?
O009 C00U 1.253(3) . ?
N00A C013 1.313(4) . ?
N00A C01A 1.368(3) . ?
C00B C00C 1.501(3) . ?
C00B C00E 1.406(3) . ?
C00B C00Z 1.397(3) . ?
C00D H00D 0.9300 . ?
C00D C00G 1.397(3) . ?
C00D C00R 1.386(3) . ?
C00E C00I 1.490(3) . ?
C00E C00K 1.396(3) . ?
C00F C00X 1.500(3) . ?
C00G C016 1.405(3) . ?
N00H C013 1.343(3) . ?
N00H C01D 1.364(3) . ?
N00H C01E 1.463(3) . ?
C00I C00L 1.396(3) . ?
C00I C00P 1.392(3) . ?
C00J C00Q 1.485(3) . ?
C00J C00S 1.392(3) . ?
C00J C010 1.394(3) . ?
C00K H00K 0.9300 . ?
C00K C012 1.385(3) . ?
C00L H00L 0.9300 . ?
C00L C00O 1.384(3) . ?
C00M H00M 0.9300 . ?
C00M C00N 1.397(3) . ?
C00M C00P 1.384(3) . ?
C00N C00O 1.385(3) . ?
C00N C00W 1.517(3) . ?
C00O H00O 0.9300 . ?
C00P H00P 0.9300 . ?
C00Q C00X 1.408(3) . ?
C00Q C01B 1.393(3) . ?
C00R C00U 1.496(3) . ?
C00R C015 1.385(3) . ?
C00S H00S 0.9300 . ?
C00S C00V 1.382(3) . ?
C00T C00V 1.385(3) . ?
C00T C00Y 1.384(4) . ?
C00T C011 1.508(3) . ?
C00V H00V 0.9300 . ?
C00W H00A 0.9700 . ?
C00W H00B 0.9700 . ?
C00X C018 1.391(3) . ?
C00Y H00Y 0.9300 . ?
C00Y C010 1.385(4) . ?
C00Z H00Z 0.9300 . ?
C00Z C014 1.380(4) . ?
C010 H010 0.9300 . ?
C011 H01A 0.9700 . ?
C011 H01B 0.9700 . ?
C012 H012 0.9300 . ?
C012 C014 1.382(4) . ?
C013 H013 0.9300 . ?
C014 H014 0.9300 . ?
C015 H015 0.9300 . ?
C015 C01C 1.376(4) . ?
C016 H016 0.9300 . ?
C016 C01C 1.385(3) . ?
C017 H017 0.9300 . ?
C017 C018 1.388(4) . ?
C017 C01G 1.370(5) . ?
C018 H018 0.9300 . ?
C01A H01C 0.9300 . ?
C01A C01D 1.360(3) . ?
C01B H01D 0.9300 . ?
C01B C01G 1.377(4) . ?
C01C H01E 0.9300 . ?
C01D H01F 0.9300 . ?
C01E H01G 0.9700 . ?
C01E H01H 0.9700 . ?
C01E C01F 1.517(4) . ?
C01F C01F 1.509(6) 5_656 ?
C01F H01I 0.9700 . ?
C01F H01J 0.9700 . ?
C01G H01K 0.9300 . ?
O2 C3 1.240(4) . ?
C3 C4 1.501(5) . ?
C3 N5 1.320(4) . ?
C4 H4A 0.9600 . ?
C4 H4B 0.9600 . ?
C4 H4C 0.9600 . ?
N5 C6 1.463(5) . ?
N5 C7 1.467(5) . ?
C6 H6A 0.9600 . ?
C6 H6B 0.9600 . ?
C6 H6C 0.9600 . ?
C7 H7A 0.9600 . ?
C7 H7B 0.9600 . ?
C7 H7C 0.9600 . ?
N5A C6A 1.478(15) . ?
N5A C3A 1.296(12) . ?
N5A C7A 1.478(11) . ?
C6A H6AA 0.9600 . ?
C6A H6AB 0.9600 . ?
C6A H6AC 0.9600 . ?
C4A H4AA 0.9600 . ?
C4A H4AB 0.9600 . ?
C4A H4AC 0.9600 . ?
C4A C3A 1.481(16) . ?
C3A O2A 1.295(12) . ?
C7A H7AA 0.9600 . ?
C7A H7AB 0.9600 . ?
C7A H7AC 0.9600 . ?

loop_
_geom_torsion_atom_site_label_1
_geom_torsion_atom_site_label_2
_geom_torsion_atom_site_label_3
_geom_torsion_atom_site_label_4
_geom_torsion
_geom_torsion_site_symmetry_1
_geom_torsion_site_symmetry_2
_geom_torsion_site_symmetry_3
_geom_torsion_site_symmetry_4
_geom_torsion_publ_flag
Cd01 O005 C00F Cd02 -145.7(3) 7_666 . . 8_566 ?
Cd01 O005 C00F O003 -141.7(2) 7_666 . . . ?
Cd01 O005 C00F C00X 39.1(4) 7_666 . . . ?
Cd01 O009 C00U O008 -66.8(4) . . . . ?
Cd01 O009 C00U C00R 113.3(3) . . . . ?
Cd01 O2 C3 C4 -13.7(11) . . . . ?
Cd01 O2 C3 N5 168.8(4) . . . . ?
Cd02 O003 C00F O005 -4.0(2) 8_566 . . . ?
Cd02 O003 C00F C00X 175.15(16) 8_566 . . . ?
Cd02 O004 C00C O006 9.8(2) 5_666 . . . ?
Cd02 O004 C00C C00B -168.67(16) 5_666 . . . ?
Cd02 O005 C00F O003 4.0(2) 8_566 . . . ?
Cd02 O005 C00F C00X -175.11(16) 8_566 . . . ?
Cd02 O006 C00C O004 -9.8(2) 5_666 . . . ?
Cd02 O006 C00C C00B 168.74(16) 5_666 . . . ?
Cd02 O008 C00U O009 20.2(3) . . . . ?
Cd02 O008 C00U C00R -159.93(15) . . . . ?
Cd02 N00A C013 N00H -162.87(17) . . . . ?
Cd02 N00A C01A C01D 162.41(19) . . . . ?
O003 C00F C00X C00Q -56.6(3) . . . . ?
O003 C00F C00X C018 119.6(2) . . . . ?
O005 C00F C00X C00Q 122.5(2) . . . . ?
O005 C00F C00X C018 -61.3(3) . . . . ?
N007 C00G C016 C01C -177.2(2) . . . . ?
N00A C01A C01D N00H -0.2(3) . . . . ?
C00B C00E C00I C00L -135.0(2) . . . . ?
C00B C00E C00I C00P 46.2(3) . . . . ?
C00B C00E C00K C012 0.2(3) . . . . ?
C00B C00Z C014 C012 1.2(4) . . . . ?
C00C C00B C00E C00I 4.7(3) . . . . ?
C00C C00B C00E C00K -178.29(18) . . . . ?
C00C C00B C00Z C014 177.6(2) . . . . ?
C00D C00G C016 C01C 1.7(3) . . . . ?
C00D C00R C00U O008 9.2(3) . . . . ?
C00D C00R C00U O009 -170.8(2) . . . . ?
C00D C00R C015 C01C 1.2(4) . . . . ?
C00E C00B C00C O004 45.2(3) . . . . ?
C00E C00B C00C O006 -133.3(2) . . . . ?
C00E C00B C00Z C014 -1.1(3) . . . . ?
C00E C00I C00L C00O -179.6(2) . . . . ?
C00E C00I C00P C00M -179.91(19) . . . . ?
C00E C00K C012 C014 0.0(4) . . . . ?
C00F C00X C018 C017 -175.2(2) . . . . ?
C00G N007 C00W C00N 90.4(2) . . . . ?
C00G N007 C011 C00T 76.1(3) . . . . ?
C00G C00D C00R C00U 175.77(19) . . . . ?
C00G C00D C00R C015 -0.6(3) . . . . ?
C00G C016 C01C C015 -1.1(4) . . . . ?
N00H C01E C01F C01F -63.9(4) . . . 5_656 ?
C00I C00E C00K C012 177.3(2) . . . . ?
C00I C00L C00O C00N -0.6(3) . . . . ?
C00J C00Q C00X C00F -5.7(3) . . . . ?
C00J C00Q C00X C018 178.1(2) . . . . ?
C00J C00Q C01B C01G -179.2(3) . . . . ?
C00J C00S C00V C00T 0.1(3) . . . . ?
C00K C00E C00I C00L 48.0(3) . . . . ?
C00K C00E C00I C00P -130.8(2) . . . . ?
C00K C012 C014 C00Z -0.6(4) . . . . ?
C00L C00I C00P C00M 1.2(3) . . . . ?
C00M C00N C00O C00L 1.4(3) . . . . ?
C00M C00N C00W N007 144.96(19) . . . . ?
C00N C00M C00P C00I -0.4(3) . . . . ?
C00O C00N C00W N007 -35.4(3) . . . . ?
C00P C00I C00L C00O -0.7(3) . . . . ?
C00P C00M C00N C00O -0.9(3) . . . . ?
C00P C00M C00N C00W 178.8(2) . . . . ?
C00Q C00J C00S C00V -178.74(19) . . . . ?
C00Q C00J C010 C00Y 178.7(2) . . . . ?
C00Q C00X C018 C017 1.0(4) . . . . ?
C00Q C01B C01G C017 0.9(6) . . . . ?
C00R C00D C00G N007 178.0(2) . . . . ?
C00R C00D C00G C016 -0.9(3) . . . . ?
C00R C015 C01C C016 -0.4(4) . . . . ?
C00S C00J C00Q C00X -38.8(3) . . . . ?
C00S C00J C00Q C01B 138.8(2) . . . . ?
C00S C00J C010 C00Y -0.3(3) . . . . ?
C00T C00Y C010 C00J -0.1(4) . . . . ?
C00U C00R C015 C01C -175.0(2) . . . . ?
C00V C00T C00Y C010 0.4(3) . . . . ?
C00V C00T C011 N007 -143.7(2) . . . . ?
C00W N007 C00G C00D 11.8(3) . . . . ?
C00W N007 C00G C016 -169.4(2) . . . . ?
C00W N007 C011 C00T -123.1(2) . . . . ?
C00W C00N C00O C00L -178.2(2) . . . . ?
C00X C00Q C01B C01G -1.5(4) . . . . ?
C00Y C00T C00V C00S -0.4(3) . . . . ?
C00Y C00T C011 N007 38.6(3) . . . . ?
C00Z C00B C00C O004 -133.4(2) . . . . ?
C00Z C00B C00C O006 48.0(3) . . . . ?
C00Z C00B C00E C00I -176.70(19) . . . . ?
C00Z C00B C00E C00K 0.4(3) . . . . ?
C010 C00J C00Q C00X 142.3(2) . . . . ?
C010 C00J C00Q C01B -40.2(3) . . . . ?
C010 C00J C00S C00V 0.2(3) . . . . ?
C011 N007 C00G C00D 171.1(2) . . . . ?
C011 N007 C00G C016 -10.1(3) . . . . ?
C011 N007 C00W C00N -69.6(3) . . . . ?
C011 C00T C00V C00S -178.20(19) . . . . ?
C011 C00T C00Y C010 178.1(2) . . . . ?
C013 N00A C01A C01D 0.2(3) . . . . ?
C013 N00H C01D C01A 0.1(3) . . . . ?
C013 N00H C01E C01F 111.5(3) . . . . ?
C015 C00R C00U O008 -174.4(2) . . . . ?
C015 C00R C00U O009 5.5(3) . . . . ?
C018 C017 C01G C01B 0.7(6) . . . . ?
C01A N00A C013 N00H -0.1(3) . . . . ?
C01B C00Q C00X C00F 176.7(2) . . . . ?
C01B C00Q C00X C018 0.5(3) . . . . ?
C01D N00H C013 N00A -0.1(3) . . . . ?
C01D N00H C01E C01F -68.4(4) . . . . ?
C01E N00H C013 N00A -179.9(2) . . . . ?
C01E N00H C01D C01A -180.0(3) . . . . ?
C01G C017 C018 C00X -1.7(5) . . . . ?
O2 C3 N5 C6 177.8(12) . . . . ?
O2 C3 N5 C7 1.3(11) . . . . ?
C4 C3 N5 C6 0.1(16) . . . . ?
C4 C3 N5 C7 -176.4(7) . . . . ?
N5A C3A O2A Cd01 167.2(8) . . . . ?
C6A N5A C3A C4A 3(3) . . . . ?
C6A N5A C3A O2A 178(2) . . . . ?
C4A C3A O2A Cd01 -18(3) . . . . ?
C7A N5A C3A C4A -176.9(13) . . . . ?
C7A N5A C3A O2A -2(2) . . . . ?

loop_
_smtbx_masks_void_nr
_smtbx_masks_void_average_x
_smtbx_masks_void_average_y
_smtbx_masks_void_average_z
_smtbx_masks_void_volume
_smtbx_masks_void_count_electrons
_smtbx_masks_void_content
1 0.000 0.332 0.250 33.6 9.1 '0.9 H2O'
2 0.000 0.668 0.750 33.6 9.7 '0.9 H2O'
3 0.113 0.501 0.094 18.1 0.4 ?
4 0.113 0.499 0.594 18.1 0.4 ?
5 0.387 0.001 0.406 18.1 0.7 ?
6 0.387 -0.001 0.906 18.1 0.8 ?
7 0.500 0.168 0.750 33.6 9.7 '0.9 H2O'
8 0.500 0.832 0.250 33.6 9.1 '0.9 H2O'
9 0.613 0.001 0.094 18.1 0.4 ?
10 0.613 -0.001 0.594 18.1 0.4 ?
11 0.887 0.501 0.406 18.1 0.7 ?
12 0.887 0.499 0.906 18.1 0.8 ?
